data_2200674
loop_
_publ_author_name
'Niemeyer, Mark'

_publ_section_title
;
 A trigonal-bipyramidal coordinated ytterbium(III) alkyl:
 tris(trimethylsilylmethyl)bis(tetrahydrofuran-<i>O</i>)ytterbium(III)
;
_journal_issue 12
_journal_name_full 'Acta Crystallographica Section E'
_journal_page_first m553
_journal_page_last m555
_journal_paper_doi 10.1107/S1600536801018566
_journal_volume 57
_journal_year 2001
_chemical_formula_iupac '[Yb(CH~2~SiC~3~H~9~)~3~(C~4~H~8~O)~2~]'
_chemical_formula_moiety 'C20 H49 O2 Si3 Yb'
_chemical_formula_sum 'C20 H49 O2 Si3 Yb'
_chemical_formula_weight 578.90
_chemical_melting_point_lt 293
_chemical_name_systematic
;
Tris(trimethylsilylmethyl)bis(tetrahydrofuran-O)ytterbium(III)
;
_space_group_IT_number 14
_symmetry_cell_setting monoclinic
_symmetry_space_group_name_Hall '-P 2yn'
_symmetry_space_group_name_H-M 'P 1 21/n 1'
_audit_creation_method SHELXL-97
_cell_angle_alpha 90.00
_cell_angle_beta 95.293(10)
_cell_angle_gamma 90.00
_cell_formula_units_Z 4
_cell_length_a 10.6627(12)
_cell_length_b 18.549(2)
_cell_length_c 14.742(2)
_cell_measurement_reflns_used 36
_cell_measurement_temperature 173(2)
_cell_measurement_theta_max 12.1
_cell_measurement_theta_min 6.0
_cell_volume 2903.3(6)
_computing_cell_refinement P3
_computing_data_collection 'P3 (Siemens 1989)'
_computing_data_reduction 'XDISK (Siemens 1989)'
_computing_molecular_graphics 'SHELXTL (Sheldrick, 1998)'
_computing_publication_material 'SHELXTL (Sheldrick, 1998)'
_computing_structure_refinement 'SHELXL97 (Sheldrick, 1997)'
_computing_structure_solution 'SHELXS97 (Sheldrick, 1997)'
_diffrn_ambient_temperature 173(2)
_diffrn_measured_fraction_theta_full .921
_diffrn_measured_fraction_theta_max .921
_diffrn_measurement_device_type 'Rebuild Syntex P2~1~/Siemens P3 four-circle diffractometer'
_diffrn_measurement_method 'Wyckoff scans'
_diffrn_radiation_monochromator graphite
_diffrn_radiation_source 'fine-focus sealed tube'
_diffrn_radiation_type MoK\a
_diffrn_radiation_wavelength .71073
_diffrn_reflns_av_R_equivalents .058
_diffrn_reflns_av_sigmaI/netI .070
_diffrn_reflns_limit_h_max 14
_diffrn_reflns_limit_h_min -9
_diffrn_reflns_limit_k_max 25
_diffrn_reflns_limit_k_min -21
_diffrn_reflns_limit_l_max 20
_diffrn_reflns_limit_l_min -20
_diffrn_reflns_number 7465
_diffrn_reflns_theta_full 29.00
_diffrn_reflns_theta_max 29.00
_diffrn_reflns_theta_min 1.77
_diffrn_standards_decay_% 2
_diffrn_standards_interval_count 198
_diffrn_standards_number 2
_exptl_absorpt_coefficient_mu 3.356
_exptl_absorpt_correction_T_max .818
_exptl_absorpt_correction_T_min .467
_exptl_absorpt_correction_type psi-scan
_exptl_absorpt_process_details 'North et al. (1968)'
_exptl_crystal_colour orange
_exptl_crystal_density_diffrn 1.324
_exptl_crystal_density_method 'not measured'
_exptl_crystal_description block
_exptl_crystal_F_000 1188
_exptl_crystal_size_max .40
_exptl_crystal_size_mid .35
_exptl_crystal_size_min .20
_refine_diff_density_max 1.227
_refine_diff_density_min -1.069
_refine_ls_extinction_method none
_refine_ls_goodness_of_fit_ref 1.153
_refine_ls_hydrogen_treatment refU
_refine_ls_matrix_type full
_refine_ls_number_parameters 245
_refine_ls_number_reflns 7113
_refine_ls_number_restraints 7
_refine_ls_restrained_S_all 1.152
_refine_ls_R_factor_all .094
_refine_ls_R_factor_gt .055
_refine_ls_shift/su_max .002
_refine_ls_shift/su_mean <0.001
_refine_ls_structure_factor_coef Fsqd
_refine_ls_weighting_details 'calc w=1/[\s^2^(Fo^2^)+(0.0520P)^2^] where P=(Fo^2^+2Fc^2^)/3'
_refine_ls_weighting_scheme calc
_refine_ls_wR_factor_ref .127
_reflns_number_gt 5064
_reflns_number_total 7113
_reflns_threshold_expression I>2\s(I)
_cod_data_source_file cv6074.cif
_cod_data_source_block I
_cod_depositor_comments
;
The following automatic conversions were performed:

'_chemical_melting_point' tag was changed to
'_chemical_melting_point_lt' since the value was specified 'less
than' ('<') a certain temperature. The value '<293K' was changed to
'293' - it should be numeric and without a unit designator.

Automatic conversion script
Id: cif_fix_values 1646 2011-03-28 12:23:43Z adriana 

The following automatic conversions were performed:

'_chemical_melting_point' tag was changed to
'_chemical_melting_point_lt' since the value was specified 'less
than' ('<') a certain temperature. The value '<293K' was changed to
'293' - it should be numeric and without a unit designator.

Automatic conversion script
Id: cif_fix_values 1715 2011-07-08 13:25:40Z adriana 
;
_cod_original_sg_symbol_H-M 'P 21/n'
_cod_database_code 2200674
_cod_database_fobs_code 2200674

loop_
_symmetry_equiv_pos_as_xyz
'x, y, z'
'-x+1/2, y+1/2, -z+1/2'
'-x, -y, -z'
'x-1/2, -y-1/2, z-1/2'

loop_
_atom_site_label
_atom_site_fract_x
_atom_site_fract_y
_atom_site_fract_z
_atom_site_U_iso_or_equiv
_atom_site_adp_type
_atom_site_calc_flag
_atom_site_refinement_flags
_atom_site_occupancy
_atom_site_disorder_assembly
_atom_site_disorder_group
_atom_site_type_symbol
Yb .57857(3) .991285(13) .800031(19) .02393(9) Uani d . 1 . . Yb
C1 .5584(7) 1.0899(3) .8998(5) .0320(15) Uani d . 1 . . C
H1A .4683 1.1034 .8908 .057(12) Uiso calc R 1 . . H
H1B .5710 1.0688 .9617 .057(12) Uiso calc R 1 . . H
C2 .4093(7) .9102(3) .8101(5) .0304(15) Uani d . 1 . . C
H2A .4263 .8841 .8685 .057(12) Uiso calc R 1 . . H
H2B .3333 .9400 .8158 .057(12) Uiso calc R 1 . . H
C3 .7231(8) .9619(4) .6911(6) .0388(17) Uani d . 1 . . C
H3A .7283 .9086 .6914 .057(12) Uiso calc R 1 . . H
H3B .6796 .9753 .6312 .057(12) Uiso calc R 1 . . H
O11 .4596(5) 1.0586(3) .6887(3) .0337(11) Uani d . 1 . . O
O21 .7037(5) .9281(3) .9098(4) .0383(12) Uani d . 1 B . O
Si11 .6424(2) 1.17531(10) .90860(15) .0331(4) Uani d . 1 . . Si
Si21 .3651(2) .84187(10) .72282(14) .0321(4) Uani d . 1 . . Si
Si31 .8845(2) .99302(12) .68795(16) .0426(5) Uani d . 1 . . Si
C12 .3306(9) 1.0815(6) .6983(7) .056(3) Uani d . 1 . . C
H12A .3292 1.1200 .7448 .070(9) Uiso calc R 1 . . H
H12B .2795 1.0404 .7169 .070(9) Uiso calc R 1 . . H
C13 .2801(11) 1.1090(5) .6066(7) .060(3) Uani d . 1 . . C
H13A .2153 1.1466 .6119 .070(9) Uiso calc R 1 . . H
H13B .2436 1.0695 .5674 .070(9) Uiso calc R 1 . . H
C14 .3966(11) 1.1400(5) .5698(6) .057(3) Uani d . 1 . . C
H14A .3875 1.1416 .5024 .070(9) Uiso calc R 1 . . H
H14B .4151 1.1890 .5939 .070(9) Uiso calc R 1 . . H
C15 .4974(10) 1.0872(4) .6047(5) .045(2) Uani d . 1 . . C
H15A .5049 1.0480 .5600 .070(9) Uiso calc R 1 . . H
H15B .5798 1.1118 .6154 .070(9) Uiso calc R 1 . . H
C22 .7624(9) .9504(5) .9986(6) .047(2) Uani d D 1 . . C
H22A .7013 .9756 1.0340 .070(9) Uiso calc R 1 A 1 H
H22B .8351 .9825 .9921 .070(9) Uiso calc R 1 A 1 H
C23 .8045(17) .8800(6) 1.0438(9) .050(4) Uiso d PD .65 B 1 C
H23A .8815 .8877 1.0855 .070(9) Uiso calc PR .65 B 1 H
H23B .7378 .8609 1.0795 .070(9) Uiso calc PR .65 B 1 H
C24 .8304(14) .8281(8) .9706(9) .057(4) Uiso d PD .65 B 1 C
H24A .8204 .7774 .9895 .070(9) Uiso calc PR .65 B 1 H
H24B .9152 .8350 .9497 .070(9) Uiso calc PR .65 B 1 H
C23A .851(3) .8916(11) 1.036(2) .077(11) Uiso d PD .35 B 2 C
H23C .9350 .8953 1.0140 .070(9) Uiso calc PR .35 B 2 H
H23D .8585 .8902 1.1039 .070(9) Uiso calc PR .35 B 2 H
C24A .776(3) .8298(14) .9953(11) .057(7) Uiso d PD .35 B 2 C
H24C .7054 .8185 1.0318 .070(9) Uiso calc PR .35 B 2 H
H24D .8304 .7865 .9936 .070(9) Uiso calc PR .35 B 2 H
C25 .7270(11) .8514(4) .8996(7) .062(3) Uani d D 1 . . C
H25A .7523 .8416 .8379 .070(9) Uiso calc R 1 B 1 H
H25B .6491 .8239 .9074 .070(9) Uiso calc R 1 B 1 H
C111 .6411(9) 1.2181(5) .7931(5) .0427(19) Uani d . 1 . . C
H11A .6859 1.1870 .7531 .074(7) Uiso calc R 1 . . H
H11B .6830 1.2652 .7988 .074(7) Uiso calc R 1 . . H
H11C .5539 1.2246 .7671 .074(7) Uiso calc R 1 . . H
C112 .5733(11) 1.2444(4) .9832(6) .054(3) Uani d . 1 . . C
H11D .5820 1.2278 1.0465 .074(7) Uiso calc R 1 . . H
H11E .4839 1.2512 .9631 .074(7) Uiso calc R 1 . . H
H11F .6179 1.2903 .9787 .074(7) Uiso calc R 1 . . H
C113 .8099(9) 1.1612(5) .9564(8) .056(3) Uani d . 1 . . C
H11G .8519 1.1284 .9168 .074(7) Uiso calc R 1 . . H
H11H .8113 1.1402 1.0175 .074(7) Uiso calc R 1 . . H
H11I .8541 1.2076 .9600 .074(7) Uiso calc R 1 . . H
C211 .2164(9) .7933(5) .7404(7) .055(2) Uani d . 1 . . C
H21A .2230 .7720 .8015 .074(7) Uiso calc R 1 . . H
H21B .2022 .7551 .6947 .074(7) Uiso calc R 1 . . H
H21C .1458 .8273 .7343 .074(7) Uiso calc R 1 . . H
C212 .3441(10) .8837(5) .6066(5) .046(2) Uani d . 1 . . C
H21D .4248 .9031 .5909 .074(7) Uiso calc R 1 . . H
H21E .2823 .9228 .6064 .074(7) Uiso calc R 1 . . H
H21F .3141 .8471 .5618 .074(7) Uiso calc R 1 . . H
C213 .4881(10) .7713(5) .7193(8) .059(3) Uani d . 1 . . C
H21G .5004 .7472 .7785 .074(7) Uiso calc R 1 . . H
H21H .5674 .7937 .7053 .074(7) Uiso calc R 1 . . H
H21I .4615 .7359 .6720 .074(7) Uiso calc R 1 . . H
C311 .9790(9) .9431(5) .6078(7) .053(2) Uani d . 1 . . C
H31A .9384 .9476 .5456 .074(7) Uiso calc R 1 . . H
H31B .9840 .8921 .6251 .074(7) Uiso calc R 1 . . H
H31C 1.0640 .9635 .6106 .074(7) Uiso calc R 1 . . H
C312 .8874(12) 1.0902(5) .6561(11) .088(5) Uani d . 1 . . C
H31D .8383 1.0974 .5973 .074(7) Uiso calc R 1 . . H
H31E .9747 1.1054 .6515 .074(7) Uiso calc R 1 . . H
H31F .8509 1.1190 .7028 .074(7) Uiso calc R 1 . . H
C313 .9775(11) .9820(8) .8026(8) .092(5) Uani d . 1 . . C
H31G .9415 1.0131 .8473 .074(7) Uiso calc R 1 . . H
H31H 1.0654 .9957 .7977 .074(7) Uiso calc R 1 . . H
H31I .9737 .9316 .8221 .074(7) Uiso calc R 1 . . H

loop_
_atom_site_aniso_label
_atom_site_aniso_U_11
_atom_site_aniso_U_22
_atom_site_aniso_U_33
_atom_site_aniso_U_12
_atom_site_aniso_U_13
_atom_site_aniso_U_23
Yb .02505(14) .02125(12) .02524(13) -.00121(13) .00097(9) -.00065(12)
C1 .033(4) .028(3) .034(4) -.003(3) -.003(3) -.011(3)
C2 .037(4) .024(3) .031(4) -.007(3) .007(3) .002(2)
C3 .033(4) .041(4) .043(4) .001(3) .010(3) -.002(3)
O11 .037(3) .038(2) .026(3) .008(2) .002(2) .009(2)
O21 .040(3) .036(3) .037(3) .004(2) -.010(2) .004(2)
Si11 .0357(12) .0260(8) .0368(11) -.0035(8) -.0008(9) -.0015(8)
Si21 .0335(12) .0261(9) .0362(11) -.0056(8) -.0003(9) -.0020(7)
Si31 .0333(11) .0465(12) .0498(12) -.0082(10) .0134(9) -.0159(10)
C12 .045(6) .067(6) .057(6) .022(5) .009(5) .027(5)
C13 .062(7) .055(5) .060(6) .014(5) -.012(5) .015(5)
C14 .077(8) .050(5) .041(5) .013(5) -.003(5) .013(4)
C15 .060(6) .049(4) .025(4) .002(4) .004(4) .008(3)
C22 .044(5) .054(5) .041(5) -.003(4) -.007(4) -.001(4)
C25 .083(8) .035(4) .061(6) .015(5) -.033(5) .005(4)
C111 .039(5) .051(4) .037(4) -.008(4) -.001(3) .006(3)
C112 .089(8) .029(4) .043(5) .003(4) .002(5) -.010(3)
C113 .038(5) .048(5) .078(7) -.009(4) -.018(5) -.001(4)
C211 .042(6) .056(5) .063(6) -.021(4) -.010(5) .005(4)
C212 .065(6) .047(4) .027(4) -.001(4) .006(4) -.002(3)
C213 .055(6) .040(4) .079(7) .009(4) -.007(5) -.021(4)
C311 .043(6) .060(5) .060(6) .007(4) .021(5) -.008(4)
C312 .067(9) .037(5) .166(14) -.006(5) .049(9) -.010(6)
C313 .049(6) .166(14) .059(7) -.025(8) .006(5) -.043(8)

loop_
_atom_type_symbol
_atom_type_description
_atom_type_scat_dispersion_real
_atom_type_scat_dispersion_imag
_atom_type_scat_source
C C .0033 .0016 'International Tables Vol C Tables 4.2.6.8 and 6.1.1.4'
H H .0000 .0000 'International Tables Vol C Tables 4.2.6.8 and 6.1.1.4'
O O .0106 .0060 'International Tables Vol C Tables 4.2.6.8 and 6.1.1.4'
Si Si .0817 .0704 'International Tables Vol C Tables 4.2.6.8 and 6.1.1.4'
Yb Yb -.3850 5.5486 'International Tables Vol C Tables 4.2.6.8 and 6.1.1.4'

loop_
_geom_angle_atom_site_label_1
_geom_angle_atom_site_label_2
_geom_angle_atom_site_label_3
_geom_angle
_geom_angle_publ_flag
O11 Yb O21 177.49(19) y
C1 Yb O11 87.1(2) y
C1 Yb O21 92.1(2) y
C2 Yb O11 90.9(2) y
C2 Yb O21 91.6(2) y
C3 Yb O11 89.5(2) y
C3 Yb O21 89.3(3) y
C1 Yb C2 109.8(2) y
C1 Yb C3 134.0(3) y
C2 Yb C3 116.1(3) y
Yb C1 Si11 130.1(4) y
Yb C2 Si21 122.9(3) y
Yb C3 Si31 128.0(4) y
Si11 C1 H1A 104.7 ?
Yb C1 H1A 104.7 ?
Si11 C1 H1B 104.7 ?
Yb C1 H1B 104.7 ?
H1A C1 H1B 105.7 ?
Si21 C2 H2A 106.6 ?
Yb C2 H2A 106.6 ?
Si21 C2 H2B 106.6 ?
Yb C2 H2B 106.6 ?
H2A C2 H2B 106.6 ?
Si31 C3 H3A 105.3 ?
Yb C3 H3A 105.3 ?
Si31 C3 H3B 105.3 ?
Yb C3 H3B 105.3 ?
H3A C3 H3B 106.0 ?
C15 O11 C12 108.6(6) ?
C15 O11 Yb 128.6(5) ?
C12 O11 Yb 122.8(4) ?
C25 O21 C22 107.9(6) ?
C25 O21 Yb 121.0(5) ?
C22 O21 Yb 130.9(4) ?
C1 Si11 C113 110.5(4) ?
C1 Si11 C111 110.0(4) ?
C113 Si11 C111 109.1(5) ?
C1 Si11 C112 114.7(4) ?
C113 Si11 C112 106.6(5) ?
C111 Si11 C112 105.7(4) ?
C2 Si21 C213 111.7(4) ?
C2 Si21 C211 113.8(4) ?
C213 Si21 C211 106.0(5) ?
C2 Si21 C212 110.8(3) ?
C213 Si21 C212 106.9(5) ?
C211 Si21 C212 107.2(4) ?
C3 Si31 C312 110.5(5) ?
C3 Si31 C311 115.2(4) ?
C312 Si31 C311 107.3(5) ?
C3 Si31 C313 111.2(5) ?
C312 Si31 C313 108.1(7) ?
C311 Si31 C313 104.1(5) ?
O11 C12 C13 105.9(8) ?
O11 C12 H12A 110.6 ?
C13 C12 H12A 110.6 ?
O11 C12 H12B 110.6 ?
C13 C12 H12B 110.6 ?
H12A C12 H12B 108.7 ?
C12 C13 C14 102.4(9) ?
C12 C13 H13A 111.3 ?
C14 C13 H13A 111.3 ?
C12 C13 H13B 111.3 ?
C14 C13 H13B 111.3 ?
H13A C13 H13B 109.2 ?
C15 C14 C13 102.4(7) ?
C15 C14 H14A 111.3 ?
C13 C14 H14A 111.3 ?
C15 C14 H14B 111.3 ?
C13 C14 H14B 111.3 ?
H14A C14 H14B 109.2 ?
O11 C15 C14 106.6(7) ?
O11 C15 H15A 110.4 ?
C14 C15 H15A 110.4 ?
O11 C15 H15B 110.4 ?
C14 C15 H15B 110.4 ?
H15A C15 H15B 108.6 ?
O21 C22 C23A 109.1(13) ?
O21 C22 C23 103.6(8) ?
C23A C22 C23 21.2(15) ?
O21 C22 H22A 111.0 ?
C23A C22 H22A 124.3 ?
C23 C22 H22A 111.0 ?
O21 C22 H22B 111.0 ?
C23A C22 H22B 90.2 ?
C23 C22 H22B 111.0 ?
H22A C22 H22B 109.0 ?
C24 C23 C22 107.8(10) ?
C24 C23 H23A 110.1 ?
C22 C23 H23A 110.1 ?
C24 C23 H23B 110.1 ?
C22 C23 H23B 110.1 ?
H23A C23 H23B 108.5 ?
C23 C24 C25 98.3(10) ?
C23 C24 H24A 112.1 ?
C25 C24 H24A 112.1 ?
C23 C24 H24B 112.1 ?
C25 C24 H24B 112.1 ?
H24A C24 H24B 109.8 ?
C24A C23A C22 96.6(16) ?
C24A C23A H23C 112.4 ?
C22 C23A H23C 112.4 ?
C24A C23A H23D 112.4 ?
C22 C23A H23D 112.4 ?
H23C C23A H23D 110.0 ?
C23A C24A C25 107.5(18) ?
C23A C24A H24C 110.2 ?
C25 C24A H24C 110.2 ?
C23A C24A H24D 110.2 ?
C25 C24A H24D 110.2 ?
H24C C24A H24D 108.5 ?
O21 C25 C24 109.2(9) ?
O21 C25 C24A 102.2(13) ?
C24 C25 C24A 27.2(12) ?
O21 C25 H25A 109.8 ?
C24 C25 H25A 109.8 ?
C24A C25 H25A 135.0 ?
O21 C25 H25B 109.8 ?
C24 C25 H25B 109.8 ?
C24A C25 H25B 88.8 ?
H25A C25 H25B 108.3 ?
Si11 C111 H11A 109.5 ?
Si11 C111 H11B 109.5 ?
H11A C111 H11B 109.5 ?
Si11 C111 H11C 109.5 ?
H11A C111 H11C 109.5 ?
H11B C111 H11C 109.5 ?
Si11 C112 H11D 109.5 ?
Si11 C112 H11E 109.5 ?
H11D C112 H11E 109.5 ?
Si11 C112 H11F 109.5 ?
H11D C112 H11F 109.5 ?
H11E C112 H11F 109.5 ?
Si11 C113 H11G 109.5 ?
Si11 C113 H11H 109.5 ?
H11G C113 H11H 109.5 ?
Si11 C113 H11I 109.5 ?
H11G C113 H11I 109.5 ?
H11H C113 H11I 109.5 ?
Si21 C211 H21A 109.5 ?
Si21 C211 H21B 109.5 ?
H21A C211 H21B 109.5 ?
Si21 C211 H21C 109.5 ?
H21A C211 H21C 109.5 ?
H21B C211 H21C 109.5 ?
Si21 C212 H21D 109.5 ?
Si21 C212 H21E 109.5 ?
H21D C212 H21E 109.5 ?
Si21 C212 H21F 109.5 ?
H21D C212 H21F 109.5 ?
H21E C212 H21F 109.5 ?
Si21 C213 H21G 109.5 ?
Si21 C213 H21H 109.5 ?
H21G C213 H21H 109.5 ?
Si21 C213 H21I 109.5 ?
H21G C213 H21I 109.5 ?
H21H C213 H21I 109.5 ?
Si31 C311 H31A 109.5 ?
Si31 C311 H31B 109.5 ?
H31A C311 H31B 109.5 ?
Si31 C311 H31C 109.5 ?
H31A C311 H31C 109.5 ?
H31B C311 H31C 109.5 ?
Si31 C312 H31D 109.5 ?
Si31 C312 H31E 109.5 ?
H31D C312 H31E 109.5 ?
Si31 C312 H31F 109.5 ?
H31D C312 H31F 109.5 ?
H31E C312 H31F 109.5 ?
Si31 C313 H31G 109.5 ?
Si31 C313 H31H 109.5 ?
H31G C313 H31H 109.5 ?
Si31 C313 H31I 109.5 ?
H31G C313 H31I 109.5 ?
H31H C313 H31I 109.5 ?

loop_
_geom_bond_atom_site_label_1
_geom_bond_atom_site_label_2
_geom_bond_site_symmetry_2
_geom_bond_distance
_geom_bond_publ_flag
Yb C1 . 2.369(6) y
Yb C2 . 2.364(7) y
Yb C3 . 2.389(7) y
Yb O11 . 2.341(5) y
Yb O21 . 2.319(5) y
C1 Si11 . 1.819(7) ?
C1 H1A . .9900 ?
C1 H1B . .9900 ?
C2 Si21 . 1.836(7) ?
C2 H2A . .9900 ?
C2 H2B . .9900 ?
C3 Si31 . 1.820(8) ?
C3 H3A . .9900 ?
C3 H3B . .9900 ?
O11 C15 . 1.437(9) ?
O11 C12 . 1.459(11) ?
O21 C25 . 1.453(9) ?
O21 C22 . 1.458(10) ?
Si11 C113 . 1.877(10) ?
Si11 C111 . 1.878(8) ?
Si11 C112 . 1.883(9) ?
Si21 C213 . 1.857(9) ?
Si21 C211 . 1.863(9) ?
Si21 C212 . 1.875(8) ?
Si31 C312 . 1.864(10) ?
Si31 C311 . 1.867(8) ?
Si31 C313 . 1.890(12) ?
C12 C13 . 1.499(13) ?
C12 H12A . .9900 ?
C12 H12B . .9900 ?
C13 C14 . 1.514(15) ?
C13 H13A . .9900 ?
C13 H13B . .9900 ?
C14 C15 . 1.508(12) ?
C14 H14A . .9900 ?
C14 H14B . .9900 ?
C15 H15A . .9900 ?
C15 H15B . .9900 ?
C22 C23A . 1.512(11) ?
C22 C23 . 1.514(10) ?
C22 H22A . .9900 ?
C22 H22B . .9900 ?
C23 C24 . 1.491(16) ?
C23 H23A . .9900 ?
C23 H23B . .9900 ?
C24 C25 . 1.511(10) ?
C24 H24A . .9900 ?
C24 H24B . .9900 ?
C23A C24A . 1.491(17) ?
C23A H23C . .9900 ?
C23A H23D . .9900 ?
C24A C25 . 1.513(11) ?
C24A H24C . .9900 ?
C24A H24D . .9900 ?
C25 H25A . .9900 ?
C25 H25B . .9900 ?
C111 H11A . .9800 ?
C111 H11B . .9800 ?
C111 H11C . .9800 ?
C112 H11D . .9800 ?
C112 H11E . .9800 ?
C112 H11F . .9800 ?
C113 H11G . .9800 ?
C113 H11H . .9800 ?
C113 H11I . .9800 ?
C211 H21A . .9800 ?
C211 H21B . .9800 ?
C211 H21C . .9800 ?
C212 H21D . .9800 ?
C212 H21E . .9800 ?
C212 H21F . .9800 ?
C213 H21G . .9800 ?
C213 H21H . .9800 ?
C213 H21I . .9800 ?
C311 H31A . .9800 ?
C311 H31B . .9800 ?
C311 H31C . .9800 ?
C312 H31D . .9800 ?
C312 H31E . .9800 ?
C312 H31F . .9800 ?
C313 H31G . .9800 ?
C313 H31H . .9800 ?
C313 H31I . .9800 ?
